data_1508706
loop_
_publ_author_name
'Nakano, Masahiro'
'Shinamura, Shoji'
'Sugimoto, Ryusuke'
'Osaka, Itaru'
'Miyazaki, Eigo'
'Takimiya, Kazuo'

_publ_section_title
;
 Borylation on benzo[1,2-b:4,5-b']- and
 naphtho[1,2-b:5,6-b']dichalcogenophenes: different chalcogene atom
 effects on borylation reaction depending on fused ring structure.
;
_journal_issue 21
_journal_name_full 'Organic letters'
_journal_page_first 5448
_journal_page_last 5451
_journal_paper_doi 10.1021/ol302521d
_journal_volume 14
_journal_year 2012
_chemical_formula_moiety 'C40 H68 B2 O4 Se2 Si2'
_chemical_formula_sum 'C40 H68 B2 O4 Se2 Si2'
_chemical_formula_weight 848.66
_chemical_name_common TIPS-Bpin-BDS
_chemical_name_systematic
; 
 TIPS-Bpin-BDS  
;
_space_group_IT_number 14
_symmetry_cell_setting monoclinic
_symmetry_space_group_name_Hall '-P 2yn'
_symmetry_space_group_name_H-M 'P 1 21/n 1'
_atom_sites_solution_hydrogens geom
_atom_sites_solution_primary direct
_atom_sites_solution_secondary difmap
_audit_creation_method SHELXL-97
_cell_angle_alpha 90.00
_cell_angle_beta 113.371(2)
_cell_angle_gamma 90.00
_cell_formula_units_Z 2
_cell_length_a 12.433(8)
_cell_length_b 13.331(8)
_cell_length_c 14.725(10)
_cell_measurement_reflns_used 6234
_cell_measurement_temperature 293(2)
_cell_measurement_theta_max 27.5
_cell_measurement_theta_min 3.0
_cell_volume 2240(2)
_computing_structure_refinement 'SHELXL-97 (Sheldrick, 1997)'
_computing_structure_solution 'SHELXS-97 (Sheldrick, 1990)'
_diffrn_ambient_temperature 293(2)
_diffrn_detector_area_resol_mean 14.71
_diffrn_measured_fraction_theta_full 0.962
_diffrn_measured_fraction_theta_max 0.962
_diffrn_measurement_device_type 'Rigaku/MSC Mercury CCD'
_diffrn_measurement_method \w
_diffrn_radiation_monochromator graphite
_diffrn_radiation_source 'fine-focus sealed tube'
_diffrn_radiation_type MoK\a
_diffrn_radiation_wavelength 0.71070
_diffrn_reflns_av_R_equivalents 0.0714
_diffrn_reflns_av_sigmaI/netI 0.0660
_diffrn_reflns_limit_h_max 10
_diffrn_reflns_limit_h_min -16
_diffrn_reflns_limit_k_max 17
_diffrn_reflns_limit_k_min -16
_diffrn_reflns_limit_l_max 19
_diffrn_reflns_limit_l_min -18
_diffrn_reflns_number 16035
_diffrn_reflns_theta_full 27.48
_diffrn_reflns_theta_max 27.48
_diffrn_reflns_theta_min 3.01
_diffrn_standards_number 16353
_exptl_absorpt_coefficient_mu 1.739
_exptl_absorpt_correction_type none
_exptl_crystal_colour Colorless
_exptl_crystal_density_diffrn 1.258
_exptl_crystal_density_method 'not measured'
_exptl_crystal_description Block
_exptl_crystal_F_000 892
_exptl_crystal_size_max 0.300
_exptl_crystal_size_mid 0.300
_exptl_crystal_size_min 0.300
_refine_diff_density_max 1.605
_refine_diff_density_min -1.115
_refine_diff_density_rms 0.092
_refine_ls_extinction_method none
_refine_ls_goodness_of_fit_ref 1.037
_refine_ls_hydrogen_treatment noref
_refine_ls_matrix_type full
_refine_ls_number_parameters 226
_refine_ls_number_reflns 4951
_refine_ls_number_restraints 0
_refine_ls_restrained_S_all 1.037
_refine_ls_R_factor_all 0.0724
_refine_ls_R_factor_gt 0.0644
_refine_ls_shift/su_max 0.000
_refine_ls_shift/su_mean 0.000
_refine_ls_structure_factor_coef Fsqd
_refine_ls_weighting_details 'calc w=1/[\s^2^(Fo^2^)+(0.1315P)^2^+0.0000P] where P=(Fo^2^+2Fc^2^)/3'
_refine_ls_weighting_scheme calc
_refine_ls_wR_factor_gt 0.1864
_refine_ls_wR_factor_ref 0.1974
_reflns_number_gt 3822
_reflns_number_total 4951
_reflns_threshold_expression >2sigma(I)
_cod_data_source_file ol302521d_si_001.cif
_cod_data_source_block TIPS-Bpin-BDS
_cod_original_cell_volume 2240(3)
_cod_original_sg_symbol_H-M P21/n
_cod_database_code 1508706

loop_
_symmetry_equiv_pos_as_xyz
'x, y, z'
'-x+1/2, y+1/2, -z+1/2'
'-x, -y, -z'
'x-1/2, -y-1/2, z-1/2'

loop_
_atom_site_label
_atom_site_type_symbol
_atom_site_fract_x
_atom_site_fract_y
_atom_site_fract_z
_atom_site_U_iso_or_equiv
_atom_site_adp_type
_atom_site_occupancy
_atom_site_symmetry_multiplicity
_atom_site_calc_flag
Se1 Se 0.25628(3) 0.12094(2) 0.45163(3) 0.05127(19) Uani 1 1 d
Si1 Si 0.23473(8) 0.32354(7) 0.31291(7) 0.0540(3) Uani 1 1 d
O1 O 0.2299(2) -0.0566(2) 0.5637(2) 0.0737(9) Uani 1 1 d
O2 O 0.3669(3) -0.1688(2) 0.6480(3) 0.0835(10) Uani 1 1 d
C1 C 0.4238(2) -0.0439(2) 0.5421(2) 0.0414(6) Uani 1 1 d
C2 C 0.3937(2) 0.0439(2) 0.4844(2) 0.0409(6) Uani 1 1 d
C3 C 0.3158(3) 0.2098(2) 0.3825(2) 0.0490(7) Uani 1 1 d
C4 C 0.4197(3) 0.1781(2) 0.3876(2) 0.0468(7) Uani 1 1 d
C5 C 0.4679(3) 0.0868(2) 0.4431(2) 0.0413(6) Uani 1 1 d
C6 C 0.1811(4) -0.1105(3) 0.6241(4) 0.0746(13) Uani 1 1 d
C7 C 0.2977(8) -0.2283(8) 0.7694(6) 0.161(4) Uani 1 1 d
C8 C 0.2214(7) -0.2942(5) 0.6063(8) 0.136(3) Uani 1 1 d
C9 C 0.2636(4) -0.1980(3) 0.6653(4) 0.0710(11) Uani 1 1 d
C10 C 0.1851(10) -0.0388(6) 0.7031(7) 0.155(4) Uani 1 1 d
C11 C 0.0572(6) -0.1352(7) 0.5635(8) 0.165(5) Uani 1 1 d
C12 C 0.3394(5) 0.4100(4) 0.2873(4) 0.0820(14) Uani 1 1 d
C13 C 0.3799(7) 0.3846(5) 0.2078(7) 0.119(3) Uani 1 1 d
C14 C 0.4470(6) 0.4366(5) 0.3777(6) 0.124(3) Uani 1 1 d
C15 C 0.1565(6) 0.3833(4) 0.3812(5) 0.101(2) Uani 1 1 d
C16 C 0.2182(9) 0.4082(7) 0.4854(5) 0.153(4) Uani 1 1 d
C17 C 0.0792(9) 0.4739(7) 0.3244(7) 0.187(5) Uani 1 1 d
C18 C 0.1222(5) 0.2822(4) 0.1874(3) 0.0871(15) Uani 1 1 d
C20 C 0.0148(5) 0.2354(6) 0.1907(6) 0.145(3) Uani 1 1 d
C21 C 0.1696(9) 0.2082(6) 0.1340(5) 0.137(3) Uani 1 1 d
B8 B 0.3398(3) -0.0914(3) 0.5846(3) 0.0478(8) Uani 1 1 d
H1 H 0.4612 0.2140 0.3549 0.057 Uiso 1 1 d
H2 H 0.2330 -0.2470 0.7823 0.197 Uiso 1 1 d
H3 H 0.3534 -0.2822 0.7856 0.197 Uiso 1 1 d
H4 H 0.3370 -0.1722 0.8122 0.197 Uiso 1 1 d
H5 H 0.1523 -0.3175 0.6118 0.161 Uiso 1 1 d
H6 H 0.2022 -0.2799 0.5366 0.161 Uiso 1 1 d
H7 H 0.2798 -0.3437 0.6269 0.161 Uiso 1 1 d
H8 H 0.2689 -0.0201 0.7423 0.173 Uiso 1 1 d
H9 H 0.1453 0.0210 0.6779 0.173 Uiso 1 1 d
H10 H 0.1588 -0.0687 0.7487 0.173 Uiso 1 1 d
H11 H 0.0120 -0.0760 0.5363 0.198 Uiso 1 1 d
H12 H 0.0517 -0.1763 0.5061 0.198 Uiso 1 1 d
H13 H 0.0222 -0.1719 0.5989 0.198 Uiso 1 1 d
H14 H 0.4296 0.3281 0.2259 0.134 Uiso 1 1 d
H15 H 0.3119 0.3680 0.1481 0.134 Uiso 1 1 d
H16 H 0.4183 0.4397 0.1934 0.134 Uiso 1 1 d
H17 H 0.5003 0.3804 0.3974 0.145 Uiso 1 1 d
H18 H 0.4889 0.4917 0.3644 0.145 Uiso 1 1 d
H19 H 0.4282 0.4545 0.4321 0.145 Uiso 1 1 d
H20 H 0.2603 0.3502 0.5191 0.184 Uiso 1 1 d
H21 H 0.2674 0.4616 0.4914 0.184 Uiso 1 1 d
H22 H 0.1614 0.4244 0.5126 0.184 Uiso 1 1 d
H23 H 0.1312 0.5304 0.3311 0.193 Uiso 1 1 d
H24 H 0.0406 0.4586 0.2568 0.193 Uiso 1 1 d
H25 H 0.0250 0.4925 0.3516 0.193 Uiso 1 1 d
H26 H -0.0190 0.2800 0.2244 0.174 Uiso 1 1 d
H27 H -0.0421 0.2208 0.1277 0.174 Uiso 1 1 d
H28 H 0.0355 0.1744 0.2293 0.174 Uiso 1 1 d
H29 H 0.1891 0.1457 0.1709 0.158 Uiso 1 1 d
H30 H 0.1115 0.1925 0.0695 0.158 Uiso 1 1 d
H31 H 0.2371 0.2330 0.1281 0.158 Uiso 1 1 d
H32 H 0.0979 0.3340 0.3809 0.131 Uiso 1 1 d
H33 H 0.0965 0.3397 0.1452 0.102 Uiso 1 1 d
H34 H 0.2981 0.4726 0.2676 0.098 Uiso 1 1 d

loop_
_atom_site_aniso_label
_atom_site_aniso_U_11
_atom_site_aniso_U_22
_atom_site_aniso_U_33
_atom_site_aniso_U_23
_atom_site_aniso_U_13
_atom_site_aniso_U_12
Se1 0.0414(3) 0.0500(3) 0.0653(3) 0.01465(13) 0.02422(18) 0.00708(11)
Si1 0.0478(5) 0.0463(5) 0.0619(5) 0.0143(4) 0.0156(4) 0.0070(4)
O1 0.0563(15) 0.0761(19) 0.102(2) 0.0418(16) 0.0459(15) 0.0141(13)
O2 0.0739(19) 0.080(2) 0.121(3) 0.0542(19) 0.0647(19) 0.0250(15)
C1 0.0398(14) 0.0413(15) 0.0451(14) 0.0057(11) 0.0188(11) 0.0003(11)
C2 0.0363(13) 0.0412(14) 0.0445(14) 0.0043(11) 0.0153(11) -0.0007(11)
C3 0.0473(16) 0.0433(16) 0.0553(16) 0.0100(13) 0.0192(13) 0.0023(12)
C4 0.0428(15) 0.0446(16) 0.0522(16) 0.0136(12) 0.0180(13) 0.0025(12)
C5 0.0424(15) 0.0398(14) 0.0416(13) 0.0052(11) 0.0168(11) 0.0001(12)
C6 0.065(3) 0.071(3) 0.109(4) 0.027(2) 0.057(3) 0.0086(18)
C7 0.151(7) 0.229(9) 0.137(6) 0.114(6) 0.095(5) 0.089(7)
C8 0.146(6) 0.070(4) 0.225(9) -0.012(4) 0.107(6) -0.018(4)
C9 0.068(2) 0.072(3) 0.092(3) 0.031(2) 0.052(2) 0.0066(19)
C10 0.246(10) 0.107(5) 0.190(8) 0.027(5) 0.169(8) 0.056(6)
C11 0.060(3) 0.211(9) 0.209(9) 0.122(7) 0.039(5) -0.007(4)
C12 0.089(3) 0.062(2) 0.100(3) 0.027(2) 0.042(3) 0.010(2)
C13 0.094(5) 0.124(6) 0.159(7) 0.067(5) 0.070(5) 0.021(3)
C14 0.090(4) 0.088(4) 0.162(6) -0.001(4) 0.016(4) -0.029(3)
C15 0.123(5) 0.097(4) 0.099(4) 0.034(3) 0.063(4) 0.051(3)
C16 0.191(9) 0.154(6) 0.090(4) -0.015(4) 0.030(5) 0.093(6)
C17 0.246(10) 0.202(8) 0.182(7) 0.104(7) 0.157(8) 0.168(8)
C18 0.081(3) 0.089(3) 0.073(3) 0.025(2) 0.011(2) -0.002(3)
C20 0.087(4) 0.173(7) 0.135(5) 0.013(5) 0.003(4) -0.061(5)
C21 0.200(8) 0.105(5) 0.086(4) -0.023(3) 0.035(4) -0.016(5)
B8 0.0477(19) 0.0447(17) 0.0558(19) 0.0077(15) 0.0256(16) 0.0003(15)

loop_
_atom_type_symbol
_atom_type_description
_atom_type_scat_dispersion_real
_atom_type_scat_dispersion_imag
_atom_type_scat_source
C C 0.0033 0.0016 'International Tables Vol C Tables 4.2.6.8 and 6.1.1.4'
H H 0.0000 0.0000 'International Tables Vol C Tables 4.2.6.8 and 6.1.1.4'
B B 0.0013 0.0007 'International Tables Vol C Tables 4.2.6.8 and 6.1.1.4'
O O 0.0106 0.0060 'International Tables Vol C Tables 4.2.6.8 and 6.1.1.4'
Se Se -0.0929 2.2259 'International Tables Vol C Tables 4.2.6.8 and 6.1.1.4'
Si Si 0.0817 0.0704 'International Tables Vol C Tables 4.2.6.8 and 6.1.1.4'

loop_
_geom_angle_atom_site_label_1
_geom_angle_atom_site_label_2
_geom_angle_atom_site_label_3
_geom_angle
_geom_angle_site_symmetry_1
_geom_angle_publ_flag
C2 Se1 C3 88.32(14) . yes
C15 Si1 C3 109.7(2) . yes
C15 Si1 C12 113.7(3) . yes
C3 Si1 C12 109.76(19) . yes
C15 Si1 C18 108.2(3) . yes
C3 Si1 C18 108.87(19) . yes
C12 Si1 C18 106.4(2) . yes
B8 O1 C6 108.6(3) . yes
B8 O2 C9 109.4(3) . yes
C5 C1 C2 116.3(3) 3_656 yes
C5 C1 B8 122.1(3) 3_656 yes
C2 C1 B8 121.6(3) . yes
C1 C2 C5 122.3(3) . yes
C1 C2 Se1 127.2(2) . yes
C5 C2 Se1 110.5(2) . yes
C4 C3 Si1 125.8(3) . yes
C4 C3 Se1 110.3(2) . yes
Si1 C3 Se1 123.9(2) . yes
C3 C4 C5 118.1(3) . yes
C1 C5 C2 121.4(3) 3_656 yes
C1 C5 C4 125.9(3) 3_656 yes
C2 C5 C4 112.7(3) . yes
O1 C6 C11 109.2(5) . yes
O1 C6 C10 105.6(5) . yes
C11 C6 C10 108.6(7) . yes
O1 C6 C9 104.3(3) . yes
C11 C6 C9 116.6(5) . yes
C10 C6 C9 112.0(6) . yes
O2 C9 C7 110.2(5) . yes
O2 C9 C6 103.1(3) . yes
C7 C9 C6 119.8(5) . yes
O2 C9 C8 104.7(5) . yes
C7 C9 C8 104.8(6) . yes
C6 C9 C8 113.3(5) . yes
C13 C12 C14 106.9(6) . yes
C13 C12 Si1 119.7(5) . yes
C14 C12 Si1 114.1(4) . yes
C16 C15 C17 110.0(6) . yes
C16 C15 Si1 120.3(5) . yes
C17 C15 Si1 112.9(4) . yes
C20 C18 C21 106.4(6) . yes
C20 C18 Si1 114.3(4) . yes
C21 C18 Si1 113.8(4) . yes
O2 B8 O1 111.9(3) . yes
O2 B8 C1 124.8(3) . yes
O1 B8 C1 123.2(3) . yes

loop_
_geom_bond_atom_site_label_1
_geom_bond_atom_site_label_2
_geom_bond_distance
_geom_bond_site_symmetry_2
_geom_bond_publ_flag
Se1 C2 1.885(3) . yes
Se1 C3 1.894(3) . yes
Si1 C15 1.835(6) . yes
Si1 C3 1.882(3) . yes
Si1 C12 1.885(5) . yes
Si1 C18 1.904(5) . yes
O1 B8 1.358(5) . yes
O1 C6 1.451(5) . yes
O2 B8 1.342(5) . yes
O2 C9 1.458(5) . yes
C1 C5 1.399(4) 3_656 yes
C1 C2 1.408(4) . yes
C1 B8 1.550(5) . yes
C2 C5 1.412(4) . yes
C3 C4 1.332(5) . yes
C4 C5 1.456(4) . yes
C5 C1 1.399(4) 3_656 yes
C6 C11 1.479(9) . yes
C6 C10 1.490(10) . yes
C6 C9 1.513(6) . yes
C7 C9 1.475(8) . yes
C8 C9 1.520(9) . yes
C12 C13 1.485(10) . yes
C12 C14 1.509(8) . yes
C15 C16 1.456(10) . yes
C15 C17 1.563(8) . yes
C18 C20 1.491(8) . yes
C18 C21 1.519(10) . yes

loop_
_geom_torsion_atom_site_label_1
_geom_torsion_atom_site_label_2
_geom_torsion_atom_site_label_3
_geom_torsion_atom_site_label_4
_geom_torsion
_geom_torsion_site_symmetry_1
_geom_torsion_site_symmetry_4
_geom_torsion_publ_flag
C5 C1 C2 C5 0.1(5) 3_656 . yes
B8 C1 C2 C5 -178.5(3) . . yes
C5 C1 C2 Se1 -179.2(2) 3_656 . yes
B8 C1 C2 Se1 2.2(4) . . yes
C3 Se1 C2 C1 178.8(3) . . yes
C3 Se1 C2 C5 -0.6(2) . . yes
C15 Si1 C3 C4 -144.5(4) . . yes
C12 Si1 C3 C4 -18.9(4) . . yes
C18 Si1 C3 C4 97.2(4) . . yes
C15 Si1 C3 Se1 38.0(3) . . yes
C12 Si1 C3 Se1 163.6(3) . . yes
C18 Si1 C3 Se1 -80.3(3) . . yes
C2 Se1 C3 C4 0.8(3) . . yes
C2 Se1 C3 Si1 178.6(2) . . yes
Si1 C3 C4 C5 -178.5(2) . . yes
Se1 C3 C4 C5 -0.8(4) . . yes
C1 C2 C5 C1 -0.1(5) . 3_656 yes
Se1 C2 C5 C1 179.3(2) . 3_656 yes
C1 C2 C5 C4 -179.1(3) . . yes
Se1 C2 C5 C4 0.3(3) . . yes
C3 C4 C5 C1 -178.7(3) . 3_656 yes
C3 C4 C5 C2 0.3(4) . . yes
B8 O1 C6 C11 -138.4(6) . . yes
B8 O1 C6 C10 105.0(6) . . yes
B8 O1 C6 C9 -13.1(5) . . yes
B8 O2 C9 C7 -143.1(6) . . yes
B8 O2 C9 C6 -14.1(5) . . yes
B8 O2 C9 C8 104.7(5) . . yes
O1 C6 C9 O2 16.0(5) . . yes
C11 C6 C9 O2 136.4(6) . . yes
C10 C6 C9 O2 -97.7(6) . . yes
O1 C6 C9 C7 138.8(6) . . yes
C11 C6 C9 C7 -100.7(8) . . yes
C10 C6 C9 C7 25.1(9) . . yes
O1 C6 C9 C8 -96.6(5) . . yes
C11 C6 C9 C8 23.8(8) . . yes
C10 C6 C9 C8 149.7(6) . . yes
C15 Si1 C12 C13 -160.7(4) . . yes
C3 Si1 C12 C13 76.0(5) . . yes
C18 Si1 C12 C13 -41.7(5) . . yes
C15 Si1 C12 C14 71.0(5) . . yes
C3 Si1 C12 C14 -52.3(5) . . yes
C18 Si1 C12 C14 -170.0(5) . . yes
C3 Si1 C15 C16 51.7(7) . . yes
C12 Si1 C15 C16 -71.7(7) . . yes
C18 Si1 C15 C16 170.3(6) . . yes
C3 Si1 C15 C17 -175.7(6) . . yes
C12 Si1 C15 C17 61.0(7) . . yes
C18 Si1 C15 C17 -57.0(7) . . yes
C15 Si1 C18 C20 -42.2(5) . . yes
C3 Si1 C18 C20 76.9(5) . . yes
C12 Si1 C18 C20 -164.8(5) . . yes
C15 Si1 C18 C21 -164.8(4) . . yes
C3 Si1 C18 C21 -45.6(5) . . yes
C12 Si1 C18 C21 72.6(5) . . yes
C9 O2 B8 O1 6.4(6) . . yes
C9 O2 B8 C1 -175.4(4) . . yes
C6 O1 B8 O2 4.7(5) . . yes
C6 O1 B8 C1 -173.5(4) . . yes
C5 C1 B8 O2 8.5(6) 3_656 . yes
C2 C1 B8 O2 -173.0(4) . . yes
C5 C1 B8 O1 -173.6(3) 3_656 . yes
C2 C1 B8 O1 4.9(5) . . yes
